data_4349229
loop_
_publ_author_name
'Zhang, Ren-Chun'
'Wang, Jun-Jie'
'Yuan, Bai-Qing'
'Zhang, Jing-Chao'
'Zhou, Ling'
'Wang, Hai-Bin'
'Zhang, Dao-Jun'
'An, Yong-Lin'

_publ_section_title
;
 Syntheses and Characterization of Chiral Zeolitic Silver Halides Based on
 3-Rings.
;
_journal_issue 21
_journal_name_full 'Inorganic chemistry'
_journal_page_first 11593
_journal_page_last 11599
_journal_paper_doi 10.1021/acs.inorgchem.6b02121
_journal_volume 55
_journal_year 2016
_chemical_formula_sum 'C6 H14 N5 O10'
_chemical_formula_weight 316.22
_space_group_IT_number 159
_space_group_name_Hall 'P 3 -2c'
_space_group_name_H-M_alt 'P 3 1 c'
_symmetry_cell_setting trigonal
_symmetry_space_group_name_H-M 'P 3 1 c'
_atom_sites_solution_hydrogens geom
_atom_sites_solution_primary direct
_atom_sites_solution_secondary difmap
_audit_creation_method SHELXL-97
_cell_angle_alpha 90.00
_cell_angle_beta 90.00
_cell_angle_gamma 120.00
_cell_formula_units_Z 2
_cell_length_a 10.0857(3)
_cell_length_b 10.0857(3)
_cell_length_c 7.2134(4)
_cell_measurement_reflns_used 2932
_cell_measurement_temperature 296(2)
_cell_measurement_theta_max 26.28
_cell_measurement_theta_min 2.33
_cell_volume 635.45(4)
_computing_cell_refinement 'Bruker SAINT'
_computing_data_collection 'Bruker APEX2'
_computing_data_reduction 'Bruker SAINT'
_computing_molecular_graphics 'Bruker SHELXTL'
_computing_publication_material 'Bruker SHELXTL'
_computing_structure_refinement 'SHELXL-97 (Sheldrick, 2008)'
_computing_structure_solution 'SHELXS-97 (Sheldrick, 2008)'
_diffrn_ambient_temperature 296(2)
_diffrn_measured_fraction_theta_full 0.995
_diffrn_measured_fraction_theta_max 0.995
_diffrn_measurement_device_type 'Bruker APEX-II CCD'
_diffrn_measurement_method '\f and \w scans'
_diffrn_radiation_monochromator graphite
_diffrn_radiation_source 'fine-focus sealed tube'
_diffrn_radiation_type MoK\a
_diffrn_radiation_wavelength 0.71073
_diffrn_reflns_av_R_equivalents 0.0434
_diffrn_reflns_av_sigmaI/netI 0.0311
_diffrn_reflns_limit_h_max 11
_diffrn_reflns_limit_h_min -12
_diffrn_reflns_limit_k_max 9
_diffrn_reflns_limit_k_min -12
_diffrn_reflns_limit_l_max 8
_diffrn_reflns_limit_l_min -9
_diffrn_reflns_number 3761
_diffrn_reflns_theta_full 26.33
_diffrn_reflns_theta_max 26.33
_diffrn_reflns_theta_min 2.33
_exptl_absorpt_coefficient_mu 0.158
_exptl_absorpt_correction_type none
_exptl_crystal_colour colorless
_exptl_crystal_density_diffrn 1.653
_exptl_crystal_density_method 'not measured'
_exptl_crystal_description block
_exptl_crystal_F_000 330
_exptl_crystal_size_max 0.2
_exptl_crystal_size_mid 0.2
_exptl_crystal_size_min 0.2
_refine_diff_density_max 0.188
_refine_diff_density_min -0.317
_refine_diff_density_rms 0.069
_refine_ls_abs_structure_details 'Flack H D (1983), Acta Cryst. A39, 876-881'
_refine_ls_abs_structure_Flack -0.7(15)
_refine_ls_extinction_coef 0.90(5)
_refine_ls_extinction_expression Fc^*^=kFc[1+0.001xFc^2^\l^3^/sin(2\q)]^-1/4^
_refine_ls_extinction_method SHELXL
_refine_ls_goodness_of_fit_ref 1.061
_refine_ls_hydrogen_treatment mixed
_refine_ls_matrix_type full
_refine_ls_number_parameters 69
_refine_ls_number_reflns 855
_refine_ls_number_restraints 1
_refine_ls_restrained_S_all 1.060
_refine_ls_R_factor_all 0.0367
_refine_ls_R_factor_gt 0.0362
_refine_ls_shift/su_max 0.000
_refine_ls_shift/su_mean 0.000
_refine_ls_structure_factor_coef Fsqd
_refine_ls_weighting_details 'calc w=1/[\s^2^(Fo^2^)+(0.0580P)^2^+0.0928P] where P=(Fo^2^+2Fc^2^)/3'
_refine_ls_weighting_scheme calc
_refine_ls_wR_factor_gt 0.0893
_refine_ls_wR_factor_ref 0.0900
_reflns_number_gt 837
_reflns_number_total 855
_reflns_threshold_expression >2sigma(I)
_cod_data_source_file ic6b02121_si_008.cif
_cod_data_source_block (H3O)[H2(Dabco)](NO3)3
_cod_original_sg_symbol_H-M P31c
_cod_database_code 4349229

loop_
_symmetry_equiv_pos_as_xyz
'x, y, z'
'-y, x-y, z'
'-x+y, -x, z'
'y, x, z+1/2'
'x-y, -y, z+1/2'
'-x, -x+y, z+1/2'

loop_
_atom_site_label
_atom_site_type_symbol
_atom_site_fract_x
_atom_site_fract_y
_atom_site_fract_z
_atom_site_U_iso_or_equiv
_atom_site_adp_type
_atom_site_occupancy
_atom_site_symmetry_multiplicity
_atom_site_calc_flag
_atom_site_refinement_flags
N2 N 0.3333 0.6667 -0.3669(3) 0.0233(5) Uani 1 3 d S
H4 H 0.3333 0.6667 -0.4867 0.028 Uiso 1 3 d SR
O3 O 0.52018(14) 0.67768(15) 0.30071(17) 0.0374(4) Uani 1 1 d .
N3 N 0.65344(16) 0.78444(15) 0.32721(19) 0.0273(4) Uani 1 1 d .
N1 N 0.3333 0.6667 -0.0230(3) 0.0227(5) Uani 1 3 d S
H3 H 0.3333 0.6667 0.0966 0.027 Uiso 1 3 d SR
O2 O 0.6955(2) 0.91568(18) 0.2777(3) 0.0523(5) Uani 1 1 d .
O1 O 0.74565(16) 0.75577(16) 0.4117(3) 0.0529(5) Uani 1 1 d .
C2 C 0.4743(2) 0.8057(2) -0.2985(2) 0.0360(5) Uani 1 1 d .
H2A H 0.4864 0.8964 -0.3608 0.043 Uiso 1 1 calc R
H2B H 0.5640 0.7968 -0.3240 0.043 Uiso 1 1 calc R
C1 C 0.45769(19) 0.81870(18) -0.0903(2) 0.0281(4) Uani 1 1 d .
H1A H 0.5532 0.8459 -0.0280 0.034 Uiso 1 1 calc R
H1B H 0.4316 0.8973 -0.0647 0.034 Uiso 1 1 calc R
O1W O 1.0000 1.0000 0.4889(4) 0.0369(6) Uani 1 3 d S
H1WA H 1.079(3) 0.987(3) 0.451(4) 0.064(8) Uiso 1 1 d .

loop_
_atom_site_aniso_label
_atom_site_aniso_U_11
_atom_site_aniso_U_22
_atom_site_aniso_U_33
_atom_site_aniso_U_23
_atom_site_aniso_U_13
_atom_site_aniso_U_12
N2 0.0261(7) 0.0261(7) 0.0177(10) 0.000 0.000 0.0130(4)
O3 0.0272(6) 0.0381(7) 0.0394(7) -0.0002(6) -0.0047(5) 0.0107(6)
N3 0.0281(7) 0.0272(8) 0.0287(7) -0.0003(5) 0.0005(5) 0.0154(6)
N1 0.0256(8) 0.0256(8) 0.0171(10) 0.000 0.000 0.0128(4)
O2 0.0528(9) 0.0304(7) 0.0730(11) 0.0067(7) -0.0122(8) 0.0202(7)
O1 0.0342(8) 0.0327(8) 0.0877(13) 0.0108(8) -0.0188(8) 0.0138(7)
C2 0.0320(10) 0.0293(9) 0.0295(8) 0.0046(7) 0.0039(7) 0.0023(8)
C1 0.0266(8) 0.0220(8) 0.0307(8) -0.0028(6) -0.0056(6) 0.0084(7)
O1W 0.0272(7) 0.0272(7) 0.0563(14) 0.000 0.000 0.0136(4)

loop_
_atom_type_symbol
_atom_type_description
_atom_type_scat_dispersion_real
_atom_type_scat_dispersion_imag
_atom_type_scat_source
C C 0.0033 0.0016 'International Tables Vol C Tables 4.2.6.8 and 6.1.1.4'
H H 0.0000 0.0000 'International Tables Vol C Tables 4.2.6.8 and 6.1.1.4'
N N 0.0061 0.0033 'International Tables Vol C Tables 4.2.6.8 and 6.1.1.4'
O O 0.0106 0.0060 'International Tables Vol C Tables 4.2.6.8 and 6.1.1.4'

loop_
_geom_angle_atom_site_label_1
_geom_angle_atom_site_label_2
_geom_angle_atom_site_label_3
_geom_angle
_geom_angle_site_symmetry_1
_geom_angle_site_symmetry_3
C2 N2 C2 109.69(10) 2_665 .
C2 N2 C2 109.69(10) 2_665 3_565
C2 N2 C2 109.69(10) . 3_565
O2 N3 O3 122.02(16) . .
O2 N3 O1 119.52(15) . .
O3 N3 O1 118.44(14) . .
C1 N1 C1 109.99(10) 2_665 .
C1 N1 C1 109.99(10) 2_665 3_565
C1 N1 C1 109.99(10) . 3_565
N2 C2 C1 108.15(14) . .
N1 C1 C2 107.69(14) . .

loop_
_geom_bond_atom_site_label_1
_geom_bond_atom_site_label_2
_geom_bond_distance
_geom_bond_site_symmetry_2
N2 C2 1.496(2) 2_665
N2 C2 1.496(2) .
N2 C2 1.496(2) 3_565
O3 N3 1.2470(18) .
N3 O2 1.2239(18) .
N3 O1 1.260(2) .
N1 C1 1.4957(18) 2_665
N1 C1 1.4957(18) .
N1 C1 1.4957(18) 3_565
C2 C1 1.524(2) .
